data_2212784
loop_
_publ_author_name
'Kirsop, Peter'
'Storey, John M. D.'
'Harrison, William T. A.'

_publ_section_title
;
 4,6-Dibromobenzene-1,3-diol monohydrate
;
_journal_coeditor_code BT2277
_journal_issue 4
_journal_name_full 'Acta Crystallographica Section E'
_journal_page_first o1577
_journal_page_last o1578
_journal_paper_doi 10.1107/S1600536807008781
_journal_volume 63
_journal_year 2007
_chemical_formula_iupac 'C6 H4 Br2 O2, H2 O'
_chemical_formula_moiety 'C6 H4 Br2 O2, H2 O'
_chemical_formula_sum 'C6 H6 Br2 O3'
_chemical_formula_weight 285.93
_chemical_name_systematic
;
4,6-Dibromobenzene-1,3-diol monohydrate
;
_space_group_IT_number 15
_symmetry_cell_setting monoclinic
_symmetry_space_group_name_Hall '-C 2yc'
_symmetry_space_group_name_H-M 'C 1 2/c 1'
_atom_sites_solution_hydrogens mixed
_atom_sites_solution_primary direct
_atom_sites_solution_secondary difmap
_audit_creation_method SHELXL-97
_cell_angle_alpha 90.00
_cell_angle_beta 119.006(2)
_cell_angle_gamma 90.00
_cell_formula_units_Z 8
_cell_length_a 26.146(3)
_cell_length_b 4.4189(5)
_cell_length_c 17.2594(19)
_cell_measurement_reflns_used 1014
_cell_measurement_temperature 293(2)
_cell_measurement_theta_max 22.73
_cell_measurement_theta_min 2.24
_cell_volume 1744.0(3)
_computing_cell_refinement 'SAINT (Bruker, 1999)'
_computing_data_collection 'SMART (Bruker, 1999)'
_computing_data_reduction SAINT
_computing_molecular_graphics 'ORTEP-3 (Farrugia, 1997)'
_computing_publication_material SHELXL97
_computing_structure_refinement 'SHELXL97 (Sheldrick, 1997)'
_computing_structure_solution 'SHELXS97 (Sheldrick, 1997)'
_diffrn_ambient_temperature 293(2)
_diffrn_measured_fraction_theta_full 0.999
_diffrn_measured_fraction_theta_max 0.999
_diffrn_measurement_device_type 'Bruker SMART1000 CCD'
_diffrn_measurement_method \w
_diffrn_radiation_monochromator graphite
_diffrn_radiation_source 'fine-focus sealed tube'
_diffrn_radiation_type MoK\a
_diffrn_radiation_wavelength 0.71073
_diffrn_reflns_av_R_equivalents 0.0694
_diffrn_reflns_av_sigmaI/netI 0.0763
_diffrn_reflns_limit_h_max 20
_diffrn_reflns_limit_h_min -31
_diffrn_reflns_limit_k_max 5
_diffrn_reflns_limit_k_min -5
_diffrn_reflns_limit_l_max 20
_diffrn_reflns_limit_l_min -20
_diffrn_reflns_number 5021
_diffrn_reflns_theta_full 25.48
_diffrn_reflns_theta_max 25.48
_diffrn_reflns_theta_min 1.78
_diffrn_standards_decay_% 0
_exptl_absorpt_coefficient_mu 9.253
_exptl_absorpt_correction_T_max 0.302
_exptl_absorpt_correction_T_min 0.197
_exptl_absorpt_correction_type multi-scan
_exptl_absorpt_process_details '(SADABS; Bruker, 1999)'
_exptl_crystal_colour colourless
_exptl_crystal_density_diffrn 2.178
_exptl_crystal_density_method 'not measured'
_exptl_crystal_description block
_exptl_crystal_F_000 1088
_exptl_crystal_size_max 0.26
_exptl_crystal_size_mid 0.18
_exptl_crystal_size_min 0.17
_refine_diff_density_max 1.594
_refine_diff_density_min -1.282
_refine_ls_extinction_method none
_refine_ls_goodness_of_fit_ref 0.907
_refine_ls_hydrogen_treatment constr
_refine_ls_matrix_type full
_refine_ls_number_parameters 100
_refine_ls_number_reflns 1630
_refine_ls_number_restraints 0
_refine_ls_restrained_S_all 0.907
_refine_ls_R_factor_all 0.1022
_refine_ls_R_factor_gt 0.0599
_refine_ls_shift/su_max 0.000
_refine_ls_shift/su_mean 0.000
_refine_ls_structure_factor_coef Fsqd
_refine_ls_weighting_details 'calc w=1/[\s^2^(Fo^2^)+(0.0903P)^2^] where P=(Fo^2^+2Fc^2^)/3'
_refine_ls_weighting_scheme calc
_refine_ls_wR_factor_gt 0.1396
_refine_ls_wR_factor_ref 0.1524
_reflns_number_gt 942
_reflns_number_total 1630
_reflns_threshold_expression I>2\s(I)
_cod_data_source_file bt2277.cif
_cod_data_source_block I
_cod_depositor_comments
;
The following automatic conversions were performed:

'_atom_sites_solution_hydrogens' value 'difmap and geom' was changed
to 'mixed'.

Automatic conversion script
Id: cif_fix_values 6452 2018-10-05 10:23:21Z andrius 
;
_cod_original_sg_symbol_H-M 'C 2/c'
_cod_database_code 2212784
_cod_database_fobs_code 2212784

loop_
_symmetry_equiv_pos_as_xyz
'x, y, z'
'-x, y, -z+1/2'
'x+1/2, y+1/2, z'
'-x+1/2, y+1/2, -z+1/2'
'-x, -y, -z'
'x, -y, z-1/2'
'-x+1/2, -y+1/2, -z'
'x+1/2, -y+1/2, z-1/2'

loop_
_atom_site_type_symbol
_atom_site_label
_atom_site_fract_x
_atom_site_fract_y
_atom_site_fract_z
_atom_site_U_iso_or_equiv
_atom_site_adp_type
_atom_site_calc_flag
_atom_site_refinement_flags
_atom_site_occupancy
C C1 0.3263(3) 0.3962(19) 0.4836(6) 0.043(2) Uani d . 1
H H5 0.2910 0.3092 0.4727 0.051 Uiso calc R 1
C C2 0.3561(4) 0.581(2) 0.5564(6) 0.050(2) Uani d . 1
C C3 0.4093(4) 0.718(2) 0.5727(7) 0.048(2) Uani d . 1
C C4 0.4307(3) 0.654(2) 0.5147(6) 0.046(2) Uani d . 1
H H6 0.4658 0.7408 0.5248 0.055 Uiso calc R 1
C C5 0.4014(4) 0.4664(19) 0.4432(6) 0.042(2) Uani d . 1
C C6 0.3482(3) 0.3398(18) 0.4276(5) 0.041(2) Uani d . 1
O O1 0.4372(3) 0.8990(15) 0.6441(4) 0.0639(18) Uani d . 1
H H1 0.4676 0.9615 0.6469 0.096 Uiso d R 1
O O2 0.4245(2) 0.4197(14) 0.3877(4) 0.0554(17) Uani d . 1
H H2 0.4322 0.5903 0.3614 0.066 Uiso d R 1
Br Br1 0.32565(5) 0.6605(3) 0.63340(8) 0.0769(5) Uani d . 1
Br Br2 0.30654(4) 0.0872(2) 0.32700(6) 0.0524(4) Uani d . 1
O O3 0.4493(3) 0.9284(15) 0.3108(4) 0.0620(17) Uani d . 1
H H3 0.4450 0.9841 0.2555 0.074 Uiso d R 1
H H4 0.4410 1.0961 0.3370 0.074 Uiso d R 1

loop_
_atom_site_aniso_label
_atom_site_aniso_U_11
_atom_site_aniso_U_22
_atom_site_aniso_U_33
_atom_site_aniso_U_12
_atom_site_aniso_U_13
_atom_site_aniso_U_23
C1 0.031(4) 0.054(5) 0.048(5) -0.003(4) 0.024(4) 0.007(5)
C2 0.039(5) 0.070(6) 0.057(6) 0.004(5) 0.035(5) 0.005(5)
C3 0.039(5) 0.050(5) 0.063(6) 0.003(4) 0.030(5) 0.004(5)
C4 0.029(4) 0.060(6) 0.061(6) -0.001(4) 0.031(4) 0.004(5)
C5 0.035(4) 0.047(5) 0.051(6) 0.001(4) 0.026(4) 0.005(4)
C6 0.031(4) 0.047(5) 0.046(5) -0.010(4) 0.020(4) -0.002(4)
O1 0.047(4) 0.085(5) 0.068(5) -0.022(4) 0.035(4) -0.025(4)
O2 0.051(4) 0.069(4) 0.072(5) -0.009(3) 0.050(4) 0.000(3)
Br1 0.0623(7) 0.1143(10) 0.0823(9) -0.0167(6) 0.0572(7) -0.0189(7)
Br2 0.0409(5) 0.0604(6) 0.0543(6) -0.0065(4) 0.0219(5) 0.0008(5)
O3 0.068(4) 0.073(4) 0.055(4) -0.006(4) 0.038(4) -0.006(3)

loop_
_atom_type_symbol
_atom_type_description
_atom_type_scat_dispersion_real
_atom_type_scat_dispersion_imag
_atom_type_scat_source
C C 0.0033 0.0016 'International Tables Vol C Tables 4.2.6.8 and 6.1.1.4'
H H 0.0000 0.0000 'International Tables Vol C Tables 4.2.6.8 and 6.1.1.4'
O O 0.0106 0.0060 'International Tables Vol C Tables 4.2.6.8 and 6.1.1.4'
Br Br -0.2901 2.4595 'International Tables Vol C Tables 4.2.6.8 and 6.1.1.4'

loop_
_geom_angle_atom_site_label_1
_geom_angle_atom_site_label_2
_geom_angle_atom_site_label_3
_geom_angle
C6 C1 C2 120.5(8)
C6 C1 H5 119.7
C2 C1 H5 119.7
C1 C2 C3 120.0(8)
C1 C2 Br1 120.5(6)
C3 C2 Br1 119.5(7)
O1 C3 C4 123.4(8)
O1 C3 C2 118.6(8)
C4 C3 C2 118.0(9)
C5 C4 C3 121.8(8)
C5 C4 H6 119.1
C3 C4 H6 119.1
C4 C5 O2 118.5(7)
C4 C5 C6 118.9(8)
O2 C5 C6 122.6(8)
C1 C6 C5 120.7(8)
C1 C6 Br2 120.2(6)
C5 C6 Br2 119.1(7)
C3 O1 H1 109.3
C5 O2 H2 118.7
H3 O3 H4 109.8

loop_
_geom_bond_atom_site_label_1
_geom_bond_atom_site_label_2
_geom_bond_distance
C1 C6 1.365(11)
C1 C2 1.380(12)
C1 H5 0.9300
C2 C3 1.416(11)
C2 Br1 1.883(8)
C3 O1 1.348(11)
C3 C4 1.392(12)
C4 C5 1.372(12)
C4 H6 0.9300
C5 O2 1.372(10)
C5 C6 1.400(10)
C6 Br2 1.901(8)
O1 H1 0.8200
O2 H2 0.9507
O3 H3 0.9369
O3 H4 0.9475

loop_
_geom_hbond_atom_site_label_D
_geom_hbond_atom_site_label_H
_geom_hbond_atom_site_label_A
_geom_hbond_site_symmetry_A
_geom_hbond_distance_DH
_geom_hbond_distance_HA
_geom_hbond_distance_DA
_geom_hbond_angle_DHA
O1 H1 O3 5_676 0.82 1.99 2.785(9) 164
O2 H2 O3 . 0.95 1.89 2.841(9) 179
O3 H3 O1 6_575 0.94 1.90 2.841(9) 179
O3 H4 O2 1_565 0.95 1.83 2.780(9) 180

loop_
_geom_torsion_atom_site_label_1
_geom_torsion_atom_site_label_2
_geom_torsion_atom_site_label_3
_geom_torsion_atom_site_label_4
_geom_torsion
C6 C1 C2 C3 1.0(14)
C6 C1 C2 Br1 179.7(6)
C1 C2 C3 O1 179.7(8)
Br1 C2 C3 O1 1.0(12)
C1 C2 C3 C4 -1.5(13)
Br1 C2 C3 C4 179.8(6)
O1 C3 C4 C5 179.3(8)
C2 C3 C4 C5 0.6(13)
C3 C4 C5 O2 178.4(8)
C3 C4 C5 C6 0.9(13)
C2 C1 C6 C5 0.5(13)
C2 C1 C6 Br2 -179.5(6)
C4 C5 C6 C1 -1.4(13)
O2 C5 C6 C1 -178.9(8)
C4 C5 C6 Br2 178.5(6)
O2 C5 C6 Br2 1.1(11)

loop_
_cod_related_entry_id
_cod_related_entry_database
_cod_related_entry_code
1 ChemSpider 21125062
